data_4068276
loop_
_publ_author_name
'Partyka, David V.'
'Robilotto, Thomas J.'
'Updegraff, James B.'
'Zeller, Matthias'
'Hunter, Allen D.'
'Gray, Thomas G.'

_publ_section_title
;
 Facile Synthesis of (Phosphine)- and (N-heterocyclic Carbene)Gold(I) and
 Silver(I) Azide Complexes
;
_journal_issue 3
_journal_name_full Organometallics
_journal_page_first 795
_journal_paper_doi 10.1021/om800536f
_journal_volume 28
_journal_year 2009
_chemical_formula_moiety 'C24 H31 Au N3 P'
_chemical_formula_sum 'C24 H31 Au N3 P'
_chemical_formula_weight 589.45
_chemical_name_systematic
;

 ?

;
_space_group_IT_number 2
_symmetry_cell_setting triclinic
_symmetry_space_group_name_Hall '-P 1'
_symmetry_space_group_name_H-M 'P -1'
_atom_sites_solution_hydrogens geom
_atom_sites_solution_primary direct
_atom_sites_solution_secondary difmap
_audit_creation_method SHELXL-97
_cell_angle_alpha 62.768(2)
_cell_angle_beta 82.646(2)
_cell_angle_gamma 75.921(2)
_cell_formula_units_Z 2
_cell_length_a 10.2546(4)
_cell_length_b 10.8364(4)
_cell_length_c 11.6070(4)
_cell_measurement_reflns_used 9326
_cell_measurement_temperature 100(2)
_cell_measurement_theta_max 35.31
_cell_measurement_theta_min 2.65
_cell_volume 1112.19(7)
_computing_cell_refinement 'Bruker SMART'
_computing_data_collection 'Bruker SMART'
_computing_data_reduction 'Bruker SAINT'
_computing_molecular_graphics 'Bruker SHELXTL'
_computing_publication_material 'Bruker SHELXTL'
_computing_structure_refinement 'SHELXL-97 (Sheldrick, 1997)'
_computing_structure_solution 'SHELXS-97 (Sheldrick, 1990)'
_diffrn_ambient_temperature 100(2)
_diffrn_measured_fraction_theta_full 0.989
_diffrn_measured_fraction_theta_max 0.989
_diffrn_measurement_device_type 'Bruker AXS APEX II CCD area detector'
_diffrn_measurement_method 'phi and omega scans'
_diffrn_radiation_monochromator graphite
_diffrn_radiation_source 'fine-focus sealed tube'
_diffrn_radiation_type MoK\a
_diffrn_radiation_wavelength 0.71073
_diffrn_reflns_av_R_equivalents 0.0233
_diffrn_reflns_av_sigmaI/netI 0.0198
_diffrn_reflns_limit_h_max 13
_diffrn_reflns_limit_h_min -13
_diffrn_reflns_limit_k_max 14
_diffrn_reflns_limit_k_min -14
_diffrn_reflns_limit_l_max 15
_diffrn_reflns_limit_l_min -15
_diffrn_reflns_number 20534
_diffrn_reflns_theta_full 27.50
_diffrn_reflns_theta_max 27.50
_diffrn_reflns_theta_min 1.97
_diffrn_standards_decay_% none
_diffrn_standards_number 0
_exptl_absorpt_coefficient_mu 6.701
_exptl_absorpt_correction_T_max 0.4330
_exptl_absorpt_correction_T_min 0.2467
_exptl_absorpt_correction_type multi-scan
_exptl_absorpt_process_details 'AXScale in APEX2 (Bruker, 2004)'
_exptl_crystal_colour colorless
_exptl_crystal_density_diffrn 1.760
_exptl_crystal_density_meas ?
_exptl_crystal_density_method 'not measured'
_exptl_crystal_description irregular
_exptl_crystal_F_000 580
_exptl_crystal_size_max 0.29
_exptl_crystal_size_mid 0.15
_exptl_crystal_size_min 0.15
_refine_diff_density_max 1.278
_refine_diff_density_min -0.829
_refine_diff_density_rms 0.090
_refine_ls_extinction_method none
_refine_ls_goodness_of_fit_ref 1.070
_refine_ls_hydrogen_treatment constr
_refine_ls_matrix_type full
_refine_ls_number_parameters 262
_refine_ls_number_reflns 5040
_refine_ls_number_restraints 0
_refine_ls_restrained_S_all 1.070
_refine_ls_R_factor_all 0.0174
_refine_ls_R_factor_gt 0.0154
_refine_ls_shift/su_max 0.005
_refine_ls_shift/su_mean 0.000
_refine_ls_structure_factor_coef Fsqd
_refine_ls_weighting_details 'calc w=1/[\s^2^(Fo^2^)+(0.0135P)^2^+1.3854P] where P=(Fo^2^+2Fc^2^)/3'
_refine_ls_weighting_scheme calc
_refine_ls_wR_factor_gt 0.0357
_refine_ls_wR_factor_ref 0.0376
_reflns_number_gt 4778
_reflns_number_total 5040
_reflns_threshold_expression >2sigma(I)
_cod_data_source_file om800536f_si_002.cif
_cod_data_source_block ju090706
_cod_depositor_comments
;
The following automatic conversions were performed:

'_symmetry_cell_setting' value 'Triclinic' changed to 'triclinic'
according to /home/saulius/struct/CIF-dictionaries/cif_core.dic
dictionary named 'cif_core.dic' version 2.4.2 from 2011-04-26.

Automatic conversion script
Id: cif_fix_values 1715 2011-07-08 13:25:40Z adriana 

The following automatic conversions were performed:

'_exptl_crystal_density_meas' value 'not measured' was changed to '?'
- the value is perceived as not measured.

Automatic conversion script
Id: cif_fix_values 3008 2015-01-20 13:52:24Z robertas 
;
_cod_original_sg_symbol_H-M P-1
_cod_database_code 4068276

loop_
_symmetry_equiv_pos_as_xyz
'x, y, z'
'-x, -y, -z'

loop_
_atom_site_label
_atom_site_type_symbol
_atom_site_fract_x
_atom_site_fract_y
_atom_site_fract_z
_atom_site_U_iso_or_equiv
_atom_site_adp_type
_atom_site_occupancy
_atom_site_symmetry_multiplicity
_atom_site_calc_flag
_atom_site_refinement_flags
Au1 Au 1.001251(8) 0.189936(9) 0.067512(8) 0.01524(3) Uani 1 1 d .
P1 P 0.80394(6) 0.12530(6) 0.13764(6) 0.01338(11) Uani 1 1 d .
C13 C 0.6850(2) 0.1983(2) 0.0052(2) 0.0148(4) Uani 1 1 d .
H13 H 0.6070 0.1503 0.0377 0.018 Uiso 1 1 calc R
N1 N 1.1842(2) 0.2475(2) -0.0025(2) 0.0227(4) Uani 1 1 d .
C1 C 0.7191(2) 0.1762(2) 0.2630(2) 0.0146(4) Uani 1 1 d .
C7 C 0.9206(2) 0.2594(2) 0.2975(2) 0.0169(4) Uani 1 1 d .
C6 C 0.7825(2) 0.2276(2) 0.3280(2) 0.0165(4) Uani 1 1 d .
C2 C 0.5865(2) 0.1583(2) 0.2981(2) 0.0160(4) Uani 1 1 d .
H2 H 0.5419 0.1279 0.2519 0.019 Uiso 1 1 calc R
C3 C 0.5191(2) 0.1843(2) 0.3992(2) 0.0186(5) Uani 1 1 d .
H3 H 0.4301 0.1694 0.4230 0.022 Uiso 1 1 calc R
C12 C 1.0357(2) 0.1536(3) 0.3454(2) 0.0194(5) Uani 1 1 d .
H12 H 1.0277 0.0574 0.3940 0.023 Uiso 1 1 calc R
C14 C 0.6325(3) 0.3587(2) -0.0422(2) 0.0198(5) Uani 1 1 d .
H14A H 0.5818 0.3767 0.0290 0.024 Uiso 1 1 calc R
H14B H 0.7094 0.4068 -0.0674 0.024 Uiso 1 1 calc R
C15 C 0.5406(3) 0.4200(3) -0.1586(2) 0.0230(5) Uani 1 1 d .
H15A H 0.4596 0.3780 -0.1313 0.028 Uiso 1 1 calc R
H15B H 0.5109 0.5239 -0.1897 0.028 Uiso 1 1 calc R
C11 C 1.1622(3) 0.1873(3) 0.3228(2) 0.0213(5) Uani 1 1 d .
H11 H 1.2400 0.1144 0.3562 0.026 Uiso 1 1 calc R
C10 C 1.1742(3) 0.3271(3) 0.2514(3) 0.0232(5) Uani 1 1 d .
H10 H 1.2603 0.3504 0.2361 0.028 Uiso 1 1 calc R
C8 C 0.9343(3) 0.4004(3) 0.2246(2) 0.0214(5) Uani 1 1 d .
H8 H 0.8570 0.4737 0.1904 0.026 Uiso 1 1 calc R
C5 C 0.7119(3) 0.2555(3) 0.4278(2) 0.0217(5) Uani 1 1 d .
H5 H 0.7535 0.2915 0.4711 0.026 Uiso 1 1 calc R
C9 C 1.0608(3) 0.4332(3) 0.2021(3) 0.0237(5) Uani 1 1 d .
H9 H 1.0696 0.5290 0.1527 0.028 Uiso 1 1 calc R
C4 C 0.5824(3) 0.2320(3) 0.4652(2) 0.0233(5) Uani 1 1 d .
H4 H 0.5376 0.2485 0.5354 0.028 Uiso 1 1 calc R
C18 C 0.7550(3) 0.1662(3) -0.1058(2) 0.0211(5) Uani 1 1 d .
H18A H 0.8371 0.2061 -0.1337 0.025 Uiso 1 1 calc R
H18B H 0.7826 0.0622 -0.0747 0.025 Uiso 1 1 calc R
C20 C 0.6978(2) -0.1279(2) 0.2463(2) 0.0189(5) Uani 1 1 d .
H20A H 0.6422 -0.0954 0.3074 0.023 Uiso 1 1 calc R
H20B H 0.6455 -0.0903 0.1669 0.023 Uiso 1 1 calc R
C19 C 0.8276(2) -0.0701(2) 0.2117(2) 0.0156(4) Uani 1 1 d .
H19 H 0.8784 -0.1012 0.1467 0.019 Uiso 1 1 calc R
C24 C 0.9179(3) -0.1362(3) 0.3305(2) 0.0207(5) Uani 1 1 d .
H24A H 1.0047 -0.1053 0.3031 0.025 Uiso 1 1 calc R
H24B H 0.8741 -0.1010 0.3941 0.025 Uiso 1 1 calc R
N2 N 1.2802(2) 0.1795(2) 0.0530(2) 0.0265(5) Uani 1 1 d .
C21 C 0.7302(3) -0.2907(2) 0.3082(2) 0.0209(5) Uani 1 1 d .
H21A H 0.6454 -0.3258 0.3324 0.025 Uiso 1 1 calc R
H21B H 0.7797 -0.3231 0.2446 0.025 Uiso 1 1 calc R
C22 C 0.8147(3) -0.3520(3) 0.4281(3) 0.0247(5) Uani 1 1 d .
H22A H 0.7627 -0.3250 0.4941 0.030 Uiso 1 1 calc R
H22B H 0.8358 -0.4569 0.4653 0.030 Uiso 1 1 calc R
C23 C 0.9445(3) -0.2983(3) 0.3956(3) 0.0266(5) Uani 1 1 d .
H23A H 1.0008 -0.3342 0.3370 0.032 Uiso 1 1 calc R
H23B H 0.9950 -0.3355 0.4761 0.032 Uiso 1 1 calc R
N3 N 1.3847(2) 0.1144(3) 0.1050(3) 0.0373(6) Uani 1 1 d .
C16 C 0.6133(3) 0.3889(3) -0.2686(2) 0.0247(5) Uani 1 1 d .
H16A H 0.6907 0.4363 -0.3001 0.030 Uiso 1 1 calc R
H16B H 0.5514 0.4271 -0.3415 0.030 Uiso 1 1 calc R
C17 C 0.6628(3) 0.2290(3) -0.2215(3) 0.0257(5) Uani 1 1 d .
H17A H 0.7122 0.2103 -0.2928 0.031 Uiso 1 1 calc R
H17B H 0.5847 0.1827 -0.1960 0.031 Uiso 1 1 calc R

loop_
_atom_site_aniso_label
_atom_site_aniso_U_11
_atom_site_aniso_U_22
_atom_site_aniso_U_33
_atom_site_aniso_U_23
_atom_site_aniso_U_13
_atom_site_aniso_U_12
Au1 0.01481(5) 0.01788(5) 0.01385(5) -0.00777(3) 0.00109(3) -0.00404(3)
P1 0.0142(3) 0.0137(3) 0.0121(3) -0.0061(2) -0.0003(2) -0.0019(2)
C13 0.0157(10) 0.0141(10) 0.0136(10) -0.0051(8) -0.0010(8) -0.0033(8)
N1 0.0299(12) 0.0241(10) 0.0141(10) -0.0070(8) 0.0057(9) -0.0116(9)
C1 0.0182(11) 0.0124(10) 0.0111(10) -0.0042(8) -0.0007(8) -0.0014(8)
C7 0.0196(11) 0.0200(11) 0.0148(11) -0.0099(9) 0.0003(9) -0.0061(9)
C6 0.0188(11) 0.0155(10) 0.0151(11) -0.0062(9) -0.0013(9) -0.0040(9)
C2 0.0169(11) 0.0144(10) 0.0159(11) -0.0059(9) -0.0026(9) -0.0023(8)
C3 0.0167(11) 0.0193(11) 0.0176(11) -0.0067(9) 0.0010(9) -0.0034(9)
C12 0.0238(12) 0.0203(11) 0.0145(11) -0.0061(9) -0.0017(9) -0.0078(10)
C14 0.0252(12) 0.0156(11) 0.0165(11) -0.0061(9) -0.0038(9) -0.0008(9)
C15 0.0272(13) 0.0166(11) 0.0188(12) -0.0031(9) -0.0055(10) -0.0005(10)
C11 0.0214(12) 0.0260(12) 0.0166(12) -0.0090(10) -0.0021(9) -0.0051(10)
C10 0.0211(12) 0.0290(13) 0.0229(13) -0.0118(11) 0.0003(10) -0.0106(10)
C8 0.0239(12) 0.0187(11) 0.0232(12) -0.0104(10) -0.0004(10) -0.0051(9)
C5 0.0248(12) 0.0285(13) 0.0188(12) -0.0149(10) 0.0002(10) -0.0087(10)
C9 0.0285(13) 0.0213(12) 0.0238(13) -0.0093(10) 0.0018(10) -0.0120(10)
C4 0.0238(12) 0.0306(13) 0.0185(12) -0.0143(10) 0.0039(10) -0.0060(10)
C18 0.0235(12) 0.0224(12) 0.0177(12) -0.0112(10) -0.0034(10) 0.0008(10)
C20 0.0202(12) 0.0153(11) 0.0189(12) -0.0058(9) -0.0012(9) -0.0029(9)
C19 0.0190(11) 0.0142(10) 0.0134(11) -0.0070(9) -0.0017(9) -0.0004(8)
C24 0.0218(12) 0.0194(11) 0.0191(12) -0.0078(9) -0.0066(10) 0.0003(9)
N2 0.0276(13) 0.0339(12) 0.0285(12) -0.0203(10) 0.0147(10) -0.0190(11)
C21 0.0259(12) 0.0157(11) 0.0193(12) -0.0067(9) 0.0021(10) -0.0048(9)
C22 0.0320(14) 0.0157(11) 0.0187(12) -0.0031(9) -0.0006(10) -0.0005(10)
C23 0.0282(13) 0.0187(12) 0.0238(13) -0.0044(10) -0.0086(11) 0.0043(10)
N3 0.0190(12) 0.0445(15) 0.0456(16) -0.0174(13) -0.0021(11) -0.0066(11)
C16 0.0299(14) 0.0240(12) 0.0166(12) -0.0044(10) -0.0060(10) -0.0061(10)
C17 0.0333(14) 0.0264(13) 0.0188(12) -0.0118(10) -0.0075(11) -0.0011(11)

loop_
_atom_type_symbol
_atom_type_description
_atom_type_scat_dispersion_real
_atom_type_scat_dispersion_imag
_atom_type_scat_source
C C 0.0033 0.0016 'International Tables Vol C Tables 4.2.6.8 and 6.1.1.4'
H H 0.0000 0.0000 'International Tables Vol C Tables 4.2.6.8 and 6.1.1.4'
N N 0.0061 0.0033 'International Tables Vol C Tables 4.2.6.8 and 6.1.1.4'
P P 0.1023 0.0942 'International Tables Vol C Tables 4.2.6.8 and 6.1.1.4'
Au Au -2.0133 8.8022 'International Tables Vol C Tables 4.2.6.8 and 6.1.1.4'

loop_
_geom_angle_atom_site_label_1
_geom_angle_atom_site_label_2
_geom_angle_atom_site_label_3
_geom_angle
N1 Au1 P1 177.99(6)
C1 P1 C13 107.05(10)
C1 P1 C19 105.26(10)
C13 P1 C19 107.12(10)
C1 P1 Au1 114.65(7)
C13 P1 Au1 112.02(8)
C19 P1 Au1 110.26(8)
C18 C13 C14 110.69(19)
C18 C13 P1 108.85(15)
C14 C13 P1 111.42(15)
C18 C13 H13 108.6
C14 C13 H13 108.6
P1 C13 H13 108.6
N2 N1 Au1 120.17(18)
C2 C1 C6 119.1(2)
C2 C1 P1 117.90(16)
C6 C1 P1 123.00(17)
C12 C7 C8 118.9(2)
C12 C7 C6 121.9(2)
C8 C7 C6 119.2(2)
C5 C6 C1 118.7(2)
C5 C6 C7 115.7(2)
C1 C6 C7 125.5(2)
C3 C2 C1 121.2(2)
C3 C2 H2 119.4
C1 C2 H2 119.4
C2 C3 C4 119.8(2)
C2 C3 H3 120.1
C4 C3 H3 120.1
C11 C12 C7 120.7(2)
C11 C12 H12 119.6
C7 C12 H12 119.6
C15 C14 C13 110.84(19)
C15 C14 H14A 109.5
C13 C14 H14A 109.5
C15 C14 H14B 109.5
C13 C14 H14B 109.5
H14A C14 H14B 108.1
C16 C15 C14 111.1(2)
C16 C15 H15A 109.4
C14 C15 H15A 109.4
C16 C15 H15B 109.4
C14 C15 H15B 109.4
H15A C15 H15B 108.0
C10 C11 C12 119.8(2)
C10 C11 H11 120.1
C12 C11 H11 120.1
C11 C10 C9 120.0(2)
C11 C10 H10 120.0
C9 C10 H10 120.0
C9 C8 C7 120.1(2)
C9 C8 H8 120.0
C7 C8 H8 120.0
C4 C5 C6 121.7(2)
C4 C5 H5 119.1
C6 C5 H5 119.1
C10 C9 C8 120.5(2)
C10 C9 H9 119.8
C8 C9 H9 119.8
C3 C4 C5 119.4(2)
C3 C4 H4 120.3
C5 C4 H4 120.3
C17 C18 C13 111.5(2)
C17 C18 H18A 109.3
C13 C18 H18A 109.3
C17 C18 H18B 109.3
C13 C18 H18B 109.3
H18A C18 H18B 108.0
C21 C20 C19 110.78(19)
C21 C20 H20A 109.5
C19 C20 H20A 109.5
C21 C20 H20B 109.5
C19 C20 H20B 109.5
H20A C20 H20B 108.1
C20 C19 C24 111.12(19)
C20 C19 P1 115.58(15)
C24 C19 P1 109.15(15)
C20 C19 H19 106.8
C24 C19 H19 106.8
P1 C19 H19 106.8
C23 C24 C19 112.2(2)
C23 C24 H24A 109.2
C19 C24 H24A 109.2
C23 C24 H24B 109.2
C19 C24 H24B 109.2
H24A C24 H24B 107.9
N1 N2 N3 175.9(3)
C22 C21 C20 110.9(2)
C22 C21 H21A 109.5
C20 C21 H21A 109.5
C22 C21 H21B 109.5
C20 C21 H21B 109.5
H21A C21 H21B 108.0
C23 C22 C21 111.1(2)
C23 C22 H22A 109.4
C21 C22 H22A 109.4
C23 C22 H22B 109.4
C21 C22 H22B 109.4
H22A C22 H22B 108.0
C22 C23 C24 111.6(2)
C22 C23 H23A 109.3
C24 C23 H23A 109.3
C22 C23 H23B 109.3
C24 C23 H23B 109.3
H23A C23 H23B 108.0
C15 C16 C17 110.2(2)
C15 C16 H16A 109.6
C17 C16 H16A 109.6
C15 C16 H16B 109.6
C17 C16 H16B 109.6
H16A C16 H16B 108.1
C16 C17 C18 110.8(2)
C16 C17 H17A 109.5
C18 C17 H17A 109.5
C16 C17 H17B 109.5
C18 C17 H17B 109.5
H17A C17 H17B 108.1

loop_
_geom_bond_atom_site_label_1
_geom_bond_atom_site_label_2
_geom_bond_distance
Au1 N1 2.070(2)
Au1 P1 2.2346(6)
P1 C1 1.832(2)
P1 C13 1.836(2)
P1 C19 1.849(2)
C13 C18 1.533(3)
C13 C14 1.536(3)
C13 H13 1.0000
N1 N2 1.141(3)
C1 C2 1.402(3)
C1 C6 1.410(3)
C7 C12 1.394(3)
C7 C8 1.400(3)
C7 C6 1.499(3)
C6 C5 1.398(3)
C2 C3 1.390(3)
C2 H2 0.9500
C3 C4 1.390(3)
C3 H3 0.9500
C12 C11 1.393(3)
C12 H12 0.9500
C14 C15 1.534(3)
C14 H14A 0.9900
C14 H14B 0.9900
C15 C16 1.525(4)
C15 H15A 0.9900
C15 H15B 0.9900
C11 C10 1.383(4)
C11 H11 0.9500
C10 C9 1.385(4)
C10 H10 0.9500
C8 C9 1.389(4)
C8 H8 0.9500
C5 C4 1.390(4)
C5 H5 0.9500
C9 H9 0.9500
C4 H4 0.9500
C18 C17 1.528(3)
C18 H18A 0.9900
C18 H18B 0.9900
C20 C21 1.535(3)
C20 C19 1.537(3)
C20 H20A 0.9900
C20 H20B 0.9900
C19 C24 1.540(3)
C19 H19 1.0000
C24 C23 1.528(3)
C24 H24A 0.9900
C24 H24B 0.9900
N2 N3 1.191(4)
C21 C22 1.520(4)
C21 H21A 0.9900
C21 H21B 0.9900
C22 C23 1.517(4)
C22 H22A 0.9900
C22 H22B 0.9900
C23 H23A 0.9900
C23 H23B 0.9900
C16 C17 1.528(4)
C16 H16A 0.9900
C16 H16B 0.9900
C17 H17A 0.9900
C17 H17B 0.9900

loop_
_geom_torsion_atom_site_label_1
_geom_torsion_atom_site_label_2
_geom_torsion_atom_site_label_3
_geom_torsion_atom_site_label_4
_geom_torsion
N1 Au1 P1 C1 -172.2(19)
N1 Au1 P1 C13 -49.9(19)
N1 Au1 P1 C19 69.3(19)
C1 P1 C13 C18 176.47(15)
C19 P1 C13 C18 -71.03(17)
Au1 P1 C13 C18 49.99(16)
C1 P1 C13 C14 54.14(18)
C19 P1 C13 C14 166.63(16)
Au1 P1 C13 C14 -72.34(17)
P1 Au1 N1 N2 -105.6(18)
C13 P1 C1 C2 45.8(2)
C19 P1 C1 C2 -67.92(19)
Au1 P1 C1 C2 170.74(15)
C13 P1 C1 C6 -136.36(19)
C19 P1 C1 C6 109.9(2)
Au1 P1 C1 C6 -11.5(2)
C2 C1 C6 C5 1.6(3)
P1 C1 C6 C5 -176.17(18)
C2 C1 C6 C7 -176.7(2)
P1 C1 C6 C7 5.5(3)
C12 C7 C6 C5 98.9(3)
C8 C7 C6 C5 -77.7(3)
C12 C7 C6 C1 -82.8(3)
C8 C7 C6 C1 100.7(3)
C6 C1 C2 C3 -2.9(3)
P1 C1 C2 C3 175.02(17)
C1 C2 C3 C4 1.5(3)
C8 C7 C12 C11 0.9(3)
C6 C7 C12 C11 -175.7(2)
C18 C13 C14 C15 55.0(3)
P1 C13 C14 C15 176.26(17)
C13 C14 C15 C16 -56.8(3)
C7 C12 C11 C10 -0.4(4)
C12 C11 C10 C9 -0.3(4)
C12 C7 C8 C9 -0.7(4)
C6 C7 C8 C9 176.0(2)
C1 C6 C5 C4 1.0(4)
C7 C6 C5 C4 179.4(2)
C11 C10 C9 C8 0.4(4)
C7 C8 C9 C10 0.1(4)
C2 C3 C4 C5 1.1(4)
C6 C5 C4 C3 -2.3(4)
C14 C13 C18 C17 -55.2(3)
P1 C13 C18 C17 -177.96(17)
C21 C20 C19 C24 -54.3(2)
C21 C20 C19 P1 -179.34(16)
C1 P1 C19 C20 64.31(18)
C13 P1 C19 C20 -49.40(19)
Au1 P1 C19 C20 -171.53(14)
C1 P1 C19 C24 -61.78(18)
C13 P1 C19 C24 -175.49(16)
Au1 P1 C19 C24 62.38(16)
C20 C19 C24 C23 52.6(3)
P1 C19 C24 C23 -178.83(18)
Au1 N1 N2 N3 -179(100)
C19 C20 C21 C22 57.3(3)
C20 C21 C22 C23 -58.0(3)
C21 C22 C23 C24 55.8(3)
C19 C24 C23 C22 -53.3(3)
C14 C15 C16 C17 57.7(3)
C15 C16 C17 C18 -57.4(3)
C13 C18 C17 C16 56.6(3)
